data_7242297
loop_
_publ_author_name
'Li, Yiming'
'Wang, Yuhong'
'Yang, Tilong'
'Lin, Zhenyang'
'Jiang, Xuefeng'

_publ_section_title
;
 Selenium-catalyzed intramolecular atom- and redox-economical
 transformation of o-nitrotoluenes into anthranilic acids
;
_journal_issue 8
_journal_name_full 'Green Chemistry'
_journal_page_first 2986
_journal_page_last 2991
_journal_paper_doi 10.1039/D0GC04407E
_journal_volume 23
_journal_year 2021
_chemical_formula_sum 'C7 H6 Cl N O2'
_chemical_formula_weight 171.58
_space_group_crystal_system monoclinic
_space_group_IT_number 15
_space_group_name_Hall '-C 2yc'
_space_group_name_H-M_alt 'C 1 2/c 1'
_atom_sites_solution_hydrogens geom
_audit_creation_method SHELXL-2013
_audit_update_record
;
2019-08-21 deposited with the CCDC.	2021-02-19 downloaded from the CCDC.
;
_cell_angle_alpha 90
_cell_angle_beta 93.4320(10)
_cell_angle_gamma 90
_cell_formula_units_Z 8
_cell_length_a 15.5231(5)
_cell_length_b 3.82670(10)
_cell_length_c 23.9744(8)
_cell_measurement_reflns_used 4202
_cell_measurement_temperature 293(2)
_cell_measurement_theta_max 54.956
_cell_measurement_theta_min 5.258
_cell_volume 1421.58(8)
_computing_cell_refinement 'Bruker SAINT'
_computing_data_collection 'Bruker APEX2'
_computing_data_reduction 'Bruker SAINT'
_computing_molecular_graphics 'Bruker SHELXTL'
_computing_publication_material 'Bruker SHELXTL'
_computing_structure_refinement 'SHELXL-2013 (Sheldrick, 2013)'
_computing_structure_solution 'SHELXS-97 (Sheldrick 2008)'
_diffrn_ambient_temperature 293(2)
_diffrn_measured_fraction_theta_full 0.988
_diffrn_measured_fraction_theta_max 0.989
_diffrn_measurement_device_type 'Bruker APEX-II CCD'
_diffrn_measurement_method '\f and \w scans'
_diffrn_radiation_type MoK\a
_diffrn_radiation_wavelength 0.71073
_diffrn_reflns_av_R_equivalents 0.0338
_diffrn_reflns_av_unetI/netI 0.0250
_diffrn_reflns_Laue_measured_fraction_full 0.988
_diffrn_reflns_Laue_measured_fraction_max 0.989
_diffrn_reflns_limit_h_max 18
_diffrn_reflns_limit_h_min -18
_diffrn_reflns_limit_k_max 4
_diffrn_reflns_limit_k_min -4
_diffrn_reflns_limit_l_max 29
_diffrn_reflns_limit_l_min -29
_diffrn_reflns_number 6943
_diffrn_reflns_point_group_measured_fraction_full 0.988
_diffrn_reflns_point_group_measured_fraction_max 0.989
_diffrn_reflns_theta_full 25.242
_diffrn_reflns_theta_max 25.980
_diffrn_reflns_theta_min 1.702
_exptl_absorpt_coefficient_mu 0.477
_exptl_absorpt_correction_T_max 0.7456
_exptl_absorpt_correction_T_min 0.6325
_exptl_absorpt_correction_type multi-scan
_exptl_absorpt_process_details sadabs
_exptl_crystal_colour yellow
_exptl_crystal_density_diffrn 1.603
_exptl_crystal_description prismatic
_exptl_crystal_F_000 704
_exptl_crystal_size_max 0.200
_exptl_crystal_size_mid 0.150
_exptl_crystal_size_min 0.110
_refine_diff_density_max 0.204
_refine_diff_density_min -0.232
_refine_diff_density_rms 0.037
_refine_ls_extinction_method none
_refine_ls_goodness_of_fit_ref 1.064
_refine_ls_hydrogen_treatment constr
_refine_ls_matrix_type full
_refine_ls_number_parameters 101
_refine_ls_number_reflns 1377
_refine_ls_number_restraints 0
_refine_ls_restrained_S_all 1.064
_refine_ls_R_factor_all 0.0345
_refine_ls_R_factor_gt 0.0305
_refine_ls_shift/su_max 0.000
_refine_ls_shift/su_mean 0.000
_refine_ls_structure_factor_coef Fsqd
_refine_ls_weighting_details 'w=1/[\s^2^(Fo^2^)+(0.0415P)^2^+0.8735P] where P=(Fo^2^+2Fc^2^)/3'
_refine_ls_weighting_scheme calc
_refine_ls_wR_factor_gt 0.0815
_refine_ls_wR_factor_ref 0.0861
_reflns_Friedel_coverage 0.000
_reflns_number_gt 1232
_reflns_number_total 1377
_reflns_threshold_expression 'I > 2\s(I)'
_cod_data_source_file d0gc04407e2.cif
_cod_data_source_block mo_d8v19794_0m
_cod_depositor_comments 'Adding full bibliography for 7242297--7242298.cif.'
_cod_original_sg_symbol_H-M 'C 2/c'
_cod_database_code 7242297
_shelx_space_group_comment
; 
The symmetry employed for this shelxl refinement is uniquely defined 
by the following loop, which should always be used as a source of 
symmetry information in preference to the above space-group names. 
They are only intended as comments. 
;
_shelx_estimated_absorpt_t_min 0.911
_shelx_estimated_absorpt_t_max 0.949
_shelxl_version_number 2013-4

loop_
_space_group_symop_operation_xyz
'x, y, z'
'-x, y, -z+1/2'
'x+1/2, y+1/2, z'
'-x+1/2, y+1/2, -z+1/2'
'-x, -y, -z'
'x, -y, z-1/2'
'-x+1/2, -y+1/2, -z'
'x+1/2, -y+1/2, z-1/2'

loop_
_atom_site_label
_atom_site_type_symbol
_atom_site_fract_x
_atom_site_fract_y
_atom_site_fract_z
_atom_site_U_iso_or_equiv
_atom_site_adp_type
_atom_site_occupancy
_atom_site_site_symmetry_order
_atom_site_calc_flag
_atom_site_refinement_flags_posn
_atom_site_refinement_flags_adp
_atom_site_refinement_flags_occupancy
_atom_site_disorder_assembly
_atom_site_disorder_group
Cl1 Cl 0.09976(3) 0.05166(12) 0.29280(2) 0.04943(18) Uani 1 1 d . . . . .
O1 O 0.47942(7) 0.3219(4) 0.43834(5) 0.0523(3) Uani 1 1 d . . . . .
O2 O 0.38450(8) 0.5722(4) 0.49163(5) 0.0515(3) Uani 1 1 d . . . . .
H2 H 0.4283 0.6055 0.5117 0.077 Uiso 1 1 calc R U . . .
N1 N 0.42139(9) 0.0664(4) 0.33845(6) 0.0506(4) Uani 1 1 d . . . . .
H1A H 0.4256 -0.0345 0.3067 0.061 Uiso 1 1 calc R U . . .
H1B H 0.4671 0.1107 0.3593 0.061 Uiso 1 1 calc R U . . .
C1 C 0.34255(9) 0.1557(4) 0.35564(6) 0.0342(3) Uani 1 1 d . . . . .
C2 C 0.26918(10) 0.0803(4) 0.32075(6) 0.0368(4) Uani 1 1 d . . . . .
H2A H 0.2752 -0.0260 0.2863 0.044 Uiso 1 1 calc R U . . .
C3 C 0.18880(10) 0.1626(4) 0.33720(6) 0.0358(3) Uani 1 1 d . . . . .
C4 C 0.17560(10) 0.3240(4) 0.38780(6) 0.0405(4) Uani 1 1 d . . . . .
H4 H 0.1204 0.3774 0.3982 0.049 Uiso 1 1 calc R U . . .
C5 C 0.24709(10) 0.4017(4) 0.42192(6) 0.0384(4) Uani 1 1 d . . . . .
H5 H 0.2397 0.5117 0.4559 0.046 Uiso 1 1 calc R U . . .
C6 C 0.33103(9) 0.3213(4) 0.40738(6) 0.0336(3) Uani 1 1 d . . . . .
C7 C 0.40441(10) 0.4033(4) 0.44631(6) 0.0377(4) Uani 1 1 d . . . . .

loop_
_atom_site_aniso_label
_atom_site_aniso_U_11
_atom_site_aniso_U_22
_atom_site_aniso_U_33
_atom_site_aniso_U_23
_atom_site_aniso_U_13
_atom_site_aniso_U_12
Cl1 0.0377(3) 0.0575(3) 0.0515(3) 0.00035(19) -0.01119(18) -0.00753(18)
O1 0.0353(6) 0.0781(9) 0.0426(6) -0.0138(6) -0.0056(5) 0.0033(6)
O2 0.0408(6) 0.0764(9) 0.0365(6) -0.0163(6) -0.0047(5) 0.0022(6)
N1 0.0339(7) 0.0749(10) 0.0429(8) -0.0171(7) 0.0013(6) 0.0027(7)
C1 0.0334(8) 0.0350(7) 0.0340(7) 0.0023(6) 0.0011(6) -0.0001(6)
C2 0.0388(8) 0.0383(8) 0.0328(7) -0.0016(6) -0.0009(6) -0.0019(6)
C3 0.0342(8) 0.0365(8) 0.0358(7) 0.0064(6) -0.0047(6) -0.0050(6)
C4 0.0317(8) 0.0494(9) 0.0405(8) 0.0039(7) 0.0027(6) 0.0022(7)
C5 0.0395(8) 0.0441(8) 0.0316(7) -0.0010(6) 0.0028(6) 0.0028(7)
C6 0.0343(8) 0.0355(8) 0.0307(7) 0.0030(6) -0.0010(6) -0.0015(6)
C7 0.0378(9) 0.0422(8) 0.0328(7) 0.0013(6) -0.0010(6) -0.0012(7)

loop_
_atom_type_symbol
_atom_type_description
_atom_type_scat_dispersion_real
_atom_type_scat_dispersion_imag
_atom_type_scat_source
C C 0.0033 0.0016 'International Tables Vol C Tables 4.2.6.8 and 6.1.1.4'
H H 0.0000 0.0000 'International Tables Vol C Tables 4.2.6.8 and 6.1.1.4'
Cl Cl 0.1484 0.1585 'International Tables Vol C Tables 4.2.6.8 and 6.1.1.4'
N N 0.0061 0.0033 'International Tables Vol C Tables 4.2.6.8 and 6.1.1.4'
O O 0.0106 0.0060 'International Tables Vol C Tables 4.2.6.8 and 6.1.1.4'

loop_
_geom_angle_atom_site_label_1
_geom_angle_atom_site_label_2
_geom_angle_atom_site_label_3
_geom_angle
_geom_angle_site_symmetry_1
_geom_angle_site_symmetry_3
_geom_angle_publ_flag
C7 O2 H2 109.5 . . ?
C1 N1 H1A 120.0 . . ?
C1 N1 H1B 120.0 . . ?
H1A N1 H1B 120.0 . . ?
N1 C1 C2 118.79(14) . . ?
N1 C1 C6 122.87(13) . . ?
C2 C1 C6 118.35(13) . . ?
C3 C2 C1 120.20(14) . . ?
C3 C2 H2A 119.9 . . ?
C1 C2 H2A 119.9 . . ?
C2 C3 C4 122.66(14) . . ?
C2 C3 Cl1 118.09(12) . . ?
C4 C3 Cl1 119.24(12) . . ?
C5 C4 C3 117.49(14) . . ?
C5 C4 H4 121.3 . . ?
C3 C4 H4 121.3 . . ?
C4 C5 C6 122.32(14) . . ?
C4 C5 H5 118.8 . . ?
C6 C5 H5 118.8 . . ?
C5 C6 C1 118.98(13) . . ?
C5 C6 C7 119.58(14) . . ?
C1 C6 C7 121.43(13) . . ?
O1 C7 O2 121.54(14) . . ?
O1 C7 C6 123.65(14) . . ?
O2 C7 C6 114.81(13) . . ?

loop_
_geom_bond_atom_site_label_1
_geom_bond_atom_site_label_2
_geom_bond_distance
_geom_bond_site_symmetry_2
_geom_bond_publ_flag
Cl1 C3 1.7457(15) . ?
O1 C7 1.2313(19) . ?
O2 C7 1.3167(19) . ?
O2 H2 0.8200 . ?
N1 C1 1.358(2) . ?
N1 H1A 0.8600 . ?
N1 H1B 0.8600 . ?
C1 C2 1.402(2) . ?
C1 C6 1.414(2) . ?
C2 C3 1.368(2) . ?
C2 H2A 0.9300 . ?
C3 C4 1.387(2) . ?
C4 C5 1.371(2) . ?
C4 H4 0.9300 . ?
C5 C6 1.403(2) . ?
C5 H5 0.9300 . ?
C6 C7 1.463(2) . ?

loop_
_geom_hbond_atom_site_label_D
_geom_hbond_atom_site_label_H
_geom_hbond_atom_site_label_A
_geom_hbond_distance_DH
_geom_hbond_distance_HA
_geom_hbond_distance_DA
_geom_hbond_angle_DHA
_geom_hbond_site_symmetry_A
N1 H1B O1 0.86 2.06 2.6916(18) 129.9 .
N1 H1A Cl1 0.86 2.87 3.7100(15) 165.8 4_545
O2 H2 O1 0.82 1.83 2.6497(16) 175.2 5_666
N1 H1B O1 0.86 2.06 2.6916(18) 129.9 .
N1 H1A Cl1 0.86 2.87 3.7100(15) 165.8 4_545
O2 H2 O1 0.82 1.83 2.6497(16) 175.2 5_666

loop_
_geom_torsion_atom_site_label_1
_geom_torsion_atom_site_label_2
_geom_torsion_atom_site_label_3
_geom_torsion_atom_site_label_4
_geom_torsion
_geom_torsion_site_symmetry_1
_geom_torsion_site_symmetry_2
_geom_torsion_site_symmetry_3
_geom_torsion_site_symmetry_4
_geom_torsion_publ_flag
N1 C1 C2 C3 179.10(14) . . . . ?
C6 C1 C2 C3 -0.8(2) . . . . ?
C1 C2 C3 C4 0.6(2) . . . . ?
C1 C2 C3 Cl1 -178.32(11) . . . . ?
C2 C3 C4 C5 0.1(2) . . . . ?
Cl1 C3 C4 C5 178.96(12) . . . . ?
C3 C4 C5 C6 -0.5(2) . . . . ?
C4 C5 C6 C1 0.3(2) . . . . ?
C4 C5 C6 C7 -178.44(14) . . . . ?
N1 C1 C6 C5 -179.53(15) . . . . ?
C2 C1 C6 C5 0.3(2) . . . . ?
N1 C1 C6 C7 -0.8(2) . . . . ?
C2 C1 C6 C7 179.07(14) . . . . ?
C5 C6 C7 O1 175.30(15) . . . . ?
C1 C6 C7 O1 -3.4(2) . . . . ?
C5 C6 C7 O2 -4.3(2) . . . . ?
C1 C6 C7 O2 176.92(14) . . . . ?
